data_7154307
loop_
_publ_author_name
'Wesela-Bauman, Grzegorz'
'Urban, Mateusz'
'Luli\'nski, Sergiusz'
'Serwatowski, Janusz'
'Wo\'zniak, Krzysztof'

_publ_section_title
;
 Tuning of the colour and chemical stability of model boranils: a strong
 effect of structural modifications.
;
_journal_issue 11
_journal_name_full 'Organic &amp; biomolecular chemistry'
_journal_page_first 3268
_journal_page_last 3279
_journal_paper_doi 10.1039/c4ob02545h
_journal_volume 13
_journal_year 2015
_chemical_absolute_configuration unk
_chemical_formula_moiety 'C53 H46 B2 N2 O3'
_chemical_formula_sum 'C53 H46 B2 N2 O3'
_chemical_formula_weight 780.58
_space_group_IT_number 54
_symmetry_cell_setting orthorhombic
_symmetry_space_group_name_Hall '-P 2a 2ac'
_symmetry_space_group_name_H-M 'P c c a'
_atom_sites_solution_hydrogens difmap
_atom_sites_solution_primary other
_audit_creation_date 14-05-06
_audit_creation_method CRYSTALS_ver_14.40
_audit_update_record
;
2014-11-24 deposited with the CCDC.
2015-01-22 downloaded from the CCDC.
;
_cell_angle_alpha 90
_cell_angle_beta 90
_cell_angle_gamma 90
_cell_formula_units_Z 4
_cell_length_a 26.7092(14)
_cell_length_b 9.0357(4)
_cell_length_c 17.2708(9)
_cell_measurement_reflns_used 15227
_cell_measurement_temperature 100
_cell_measurement_theta_max 32
_cell_measurement_theta_min 2
_cell_volume 4168.1(4)
_computing_cell_refinement 'CrysAlis, (Oxford Diffraction, 2002)'
_computing_data_collection 'Xcalibur, (Oxford Diffraction, 2002)'
_computing_data_reduction 'CrysAlis, (Oxford Diffraction, 2002)'
_computing_molecular_graphics 'CAMERON (Watkin et al., 1996)'
_computing_publication_material 'CRYSTALS (Betteridge et al., 2003)'
_computing_structure_refinement 'CRYSTALS (Betteridge et al., 2003)'
_computing_structure_solution 'Superflip (Palatinus & Chapuis, 2007)'
_diffrn_ambient_temperature 100
_diffrn_measured_fraction_theta_full 1.000
_diffrn_measured_fraction_theta_max 1.000
_diffrn_measurement_device Area
_diffrn_measurement_device_type 'Oxford Diffraction XCALIBUR'
_diffrn_measurement_method \w
_diffrn_radiation_monochromator graphite
_diffrn_radiation_type 'Mo K\a'
_diffrn_radiation_wavelength 0.71073
_diffrn_reflns_av_R_equivalents 0.100
_diffrn_reflns_limit_h_max 38
_diffrn_reflns_limit_h_min -38
_diffrn_reflns_limit_k_max 12
_diffrn_reflns_limit_k_min -12
_diffrn_reflns_limit_l_max 24
_diffrn_reflns_limit_l_min -24
_diffrn_reflns_number 98328
_diffrn_reflns_theta_full 30.508
_diffrn_reflns_theta_max 30.508
_diffrn_reflns_theta_min 2.254
_diffrn_standards_number 0
_exptl_absorpt_coefficient_mu 0.076
_exptl_absorpt_correction_T_max 0.98
_exptl_absorpt_correction_T_min 0.60
_exptl_absorpt_correction_type multi-scan
_exptl_absorpt_process_details 'CrysAlis, (Oxford Diffraction, 2002)'
_exptl_crystal_colour green
_exptl_crystal_density_diffrn 1.244
_exptl_crystal_density_method 'not measured'
_exptl_crystal_description block
_exptl_crystal_F_000 1648
_exptl_crystal_preparation Luminescent
_exptl_crystal_recrystallization_method 'Re-crystallisation from solvent: aceton'
_exptl_crystal_size_max 0.560
_exptl_crystal_size_mid 0.320
_exptl_crystal_size_min 0.200
_refine_diff_density_max 0.85
_refine_diff_density_min -0.55
_refine_ls_extinction_method None
_refine_ls_goodness_of_fit_ref 0.9995
_refine_ls_hydrogen_treatment constr
_refine_ls_matrix_type full
_refine_ls_number_parameters 285
_refine_ls_number_reflns 6344
_refine_ls_number_restraints 0
_refine_ls_R_factor_all 0.0930
_refine_ls_R_factor_gt 0.0685
_refine_ls_shift/su_max 0.0003500
_refine_ls_shift/su_mean 0.0000429
_refine_ls_structure_factor_coef Fsqd
_refine_ls_weighting_details
;
 Method, part 1, Chebychev polynomial, (Watkin, 1994, Prince, 1982) 
 [weight] = 1.0/[A~0~*T~0~(x)+A~1~*T~1~(x) ... +A~n-1~]*T~n-1~(x)] 
 where A~i~ are the Chebychev coefficients listed below and x= Fcalc/Fmax 
 Method = Robust Weighting (Prince, 1982) 
 W = [weight] * [1-(deltaF/6*sigmaF)^2^]^2^ 
 A~i~ are: 
 10.9 14.3 3.96 
;
_refine_ls_weighting_scheme calc
_refine_ls_wR_factor_all 0.1695
_refine_ls_wR_factor_gt 0.1490
_refine_ls_wR_factor_ref 0.1694
_reflns_limit_h_max 38
_reflns_limit_h_min 0
_reflns_limit_k_max 12
_reflns_limit_k_min 0
_reflns_limit_l_max 24
_reflns_limit_l_min 0
_reflns_number_gt 4657
_reflns_number_total 6363
_reflns_threshold_expression I>2.0\s(I)
_oxford_diffrn_Wilson_B_factor 0.00
_oxford_diffrn_Wilson_scale 0.00
_oxford_refine_ls_r_factor_ref 0.0929
_oxford_refine_ls_scale 0.2559(2)
_oxford_reflns_number_all 6346
_oxford_reflns_threshold_expression_ref I>-3.0\s(I)
_oxford_structure_analysis_title 'mu_10f in Pcca'
_cod_data_source_file c4ob02545h2.cif
_cod_data_source_block MU_10_FINAL_5H_ace
_cod_depositor_comments
;
The following automatic conversions were performed:

'_atom_sites_solution_primary' value 'Other' changed to 'other'
according to
/usr/data/users/saulius/crontab/automatic-downloads/rss-feeds/RSC/lib/dictionaries/cif_core.dic
dictionary named 'cif_core.dic' version 2.4.2 from 2011-04-26.

Automatic conversion script
Id: cif_fix_values 3008 2015-01-20 13:52:24Z robertas 

 Adding full bibliography for 7154307.cif.
;
_cod_original_sg_symbol_H-M 'P c c a '
_cod_database_code 7154307

loop_
_symmetry_equiv_pos_as_xyz
x,y,z
-x,-y,-z
x,-y,z+1/2
-x,y,-z+1/2
-x+1/2,-y,z
x+1/2,y,-z
x+1/2,-y,-z+1/2
-x+1/2,y,z+1/2

loop_
_atom_site_label
_atom_site_type_symbol
_atom_site_fract_x
_atom_site_fract_y
_atom_site_fract_z
_atom_site_U_iso_or_equiv
_atom_site_occupancy
_atom_site_adp_type
_atom_site_refinement_flags_posn
_atom_site_refinement_flags_adp
H291 H 0.5576 0.6753 0.6700 0.0483 0.5000 Uiso R .
H292 H 0.5073 0.6325 0.6313 0.0483 0.5000 Uiso R .
H293 H 0.5385 0.5134 0.6743 0.0483 0.5000 Uiso R .
H1 H 0.5723 0.9023 0.2885 0.0278 1.0000 Uiso R .
H4 H 0.4714 0.6253 0.5096 0.0301 1.0000 Uiso R .
H5 H 0.4174 0.8340 0.5089 0.0330 1.0000 Uiso R .
H6 H 0.4334 1.0386 0.4268 0.0343 1.0000 Uiso R .
H7 H 0.5005 1.0413 0.3470 0.0302 1.0000 Uiso R .
H9 H 0.5909 0.7348 0.1866 0.0329 1.0000 Uiso R .
H10 H 0.6501 0.7020 0.0867 0.0343 1.0000 Uiso R .
H11 H 0.7331 0.6681 0.1132 0.0373 1.0000 Uiso R .
H12 H 0.7623 0.6620 0.2430 0.0366 1.0000 Uiso R .
H13 H 0.7025 0.6916 0.3449 0.0325 1.0000 Uiso R .
H15 H 0.6958 0.5108 0.4748 0.0490 1.0000 Uiso R .
H16 H 0.7344 0.2738 0.4534 0.0635 1.0000 Uiso R .
H17 H 0.6976 0.1080 0.3663 0.0673 1.0000 Uiso R .
H18 H 0.6246 0.1612 0.3067 0.0681 1.0000 Uiso R .
H19 H 0.5858 0.3981 0.3284 0.0502 1.0000 Uiso R .
H21 H 0.6605 0.9103 0.4260 0.0335 1.0000 Uiso R .
H22 H 0.6941 1.0373 0.5316 0.0398 1.0000 Uiso R .
H23 H 0.6888 0.9368 0.6564 0.0475 1.0000 Uiso R .
H24 H 0.6499 0.7035 0.6727 0.0532 1.0000 Uiso R .
H25 H 0.6173 0.5758 0.5691 0.0396 1.0000 Uiso R .
H261 H 0.5043 0.4375 0.7253 0.0834 0.5000 Uiso R .
H262 H 0.5196 0.5409 0.6576 0.0834 0.5000 Uiso R .
H263 H 0.5559 0.5164 0.7266 0.0834 0.5000 Uiso R .
N1 N 0.60665(5) 0.73266(17) 0.33716(9) 0.0220 1.0000 Uani . .
B1 B 0.60830(7) 0.6344(2) 0.41658(12) 0.0227 1.0000 Uani . .
C20 C 0.63307(6) 0.7312(2) 0.48503(11) 0.0233 1.0000 Uani . .
C21 C 0.65808(7) 0.8659(2) 0.47629(12) 0.0278 1.0000 Uani . .
C22 C 0.67935(7) 0.9414(2) 0.53880(13) 0.0325 1.0000 Uani . .
C23 C 0.67607(8) 0.8822(3) 0.61263(14) 0.0381 1.0000 Uani . .
C24 C 0.65152(9) 0.7490(3) 0.62348(14) 0.0409 1.0000 Uani . .
C25 C 0.63034(8) 0.6750(3) 0.56064(12) 0.0328 1.0000 Uani . .
O2 O 0.51499(15) 0.7792(4) 0.7448(3) 0.0506 0.5000 Uani . .
C26 C 0.5217(2) 0.5255(8) 0.7119(4) 0.0646 0.5000 Uani . .
C28 C 0.5000 0.6518(4) 0.7500 0.0478 1.0000 Uani S T
C29 C 0.52874(19) 0.6145(6) 0.6741(3) 0.0416 0.5000 Uani . .
C1 C 0.57115(6) 0.8315(2) 0.33020(11) 0.0230 1.0000 Uani . .
C2 C 0.53011(6) 0.8404(2) 0.38376(10) 0.0218 1.0000 Uani . .
C3 C 0.52189(6) 0.71904(19) 0.43336(10) 0.0216 1.0000 Uani . .
C4 C 0.47793(7) 0.7147(2) 0.47837(11) 0.0248 1.0000 Uani . .
C5 C 0.44527(6) 0.8337(2) 0.47556(11) 0.0262 1.0000 Uani . .
C6 C 0.45363(7) 0.9559(2) 0.42754(11) 0.0276 1.0000 Uani . .
C7 C 0.49555(7) 0.9583(2) 0.38057(11) 0.0252 1.0000 Uani . .
C8 C 0.64198(6) 0.7172(2) 0.27495(10) 0.0226 1.0000 Uani . .
C9 C 0.62557(7) 0.7195(2) 0.19830(11) 0.0251 1.0000 Uani . .
C10 C 0.66012(7) 0.7025(2) 0.13847(11) 0.0278 1.0000 Uani . .
C11 C 0.71066(7) 0.6844(2) 0.15524(11) 0.0287 1.0000 Uani . .
C12 C 0.72698(7) 0.6822(2) 0.23155(11) 0.0289 1.0000 Uani . .
C13 C 0.69273(7) 0.6985(2) 0.29205(11) 0.0259 1.0000 Uani . .
C14 C 0.63550(7) 0.4771(2) 0.40276(12) 0.0293 1.0000 Uani . .
C15 C 0.68122(8) 0.4386(3) 0.43895(14) 0.0376 1.0000 Uani . .
C16 C 0.70457(11) 0.3023(3) 0.42521(16) 0.0505 1.0000 Uani . .
C17 C 0.68349(12) 0.2030(3) 0.37527(18) 0.0555 1.0000 Uani . .
C18 C 0.63833(13) 0.2352(3) 0.33924(18) 0.0544 1.0000 Uani . .
C19 C 0.61486(10) 0.3724(3) 0.35406(15) 0.0409 1.0000 Uani . .
O1 O 0.55391(5) 0.60409(14) 0.43424(8) 0.0237 1.0000 Uani . .

loop_
_atom_site_aniso_label
_atom_site_aniso_U_11
_atom_site_aniso_U_22
_atom_site_aniso_U_33
_atom_site_aniso_U_23
_atom_site_aniso_U_13
_atom_site_aniso_U_12
N1 0.0194(6) 0.0221(7) 0.0246(7) 0.0033(6) 0.0035(5) 0.0010(5)
B1 0.0213(8) 0.0216(8) 0.0252(9) 0.0054(7) 0.0057(7) 0.0036(7)
C20 0.0161(7) 0.0261(8) 0.0278(8) 0.0059(7) 0.0017(6) 0.0055(6)
C21 0.0223(8) 0.0279(9) 0.0330(9) 0.0017(7) 0.0054(7) 0.0028(7)
C22 0.0211(8) 0.0342(10) 0.0423(11) -0.0018(9) -0.0021(7) 0.0015(7)
C23 0.0285(9) 0.0461(12) 0.0398(11) -0.0018(10) -0.0133(8) 0.0038(9)
C24 0.0400(11) 0.0507(14) 0.0321(10) 0.0104(10) -0.0127(9) 0.0019(10)
C25 0.0302(9) 0.0357(10) 0.0326(10) 0.0101(8) -0.0066(8) -0.0006(8)
O2 0.068(3) 0.0420(17) 0.0417(19) 0.0085(17) 0.004(2) -0.0003(16)
C26 0.044(3) 0.070(4) 0.080(5) -0.044(4) -0.013(3) 0.018(3)
C28 0.0383(17) 0.0355(16) 0.070(2) 0.0000 0.0128(17) 0.0000
C29 0.037(2) 0.044(3) 0.044(3) -0.006(2) -0.0056(19) 0.006(2)
C1 0.0208(7) 0.0217(7) 0.0264(8) 0.0035(6) 0.0016(6) -0.0007(6)
C2 0.0182(7) 0.0215(7) 0.0256(8) 0.0009(6) 0.0014(6) 0.0006(6)
C3 0.0193(7) 0.0216(7) 0.0240(8) -0.0012(6) 0.0012(6) -0.0013(6)
C4 0.0199(7) 0.0270(8) 0.0274(8) -0.0025(7) 0.0029(6) -0.0033(6)
C5 0.0166(7) 0.0330(9) 0.0291(8) -0.0054(7) 0.0011(6) -0.0008(7)
C6 0.0205(7) 0.0310(9) 0.0313(9) -0.0048(8) -0.0020(7) 0.0037(7)
C7 0.0220(7) 0.0244(8) 0.0292(8) -0.0001(7) -0.0015(6) 0.0021(6)
C8 0.0199(7) 0.0234(8) 0.0244(8) 0.0041(6) 0.0042(6) 0.0003(6)
C9 0.0219(8) 0.0282(9) 0.0253(8) 0.0040(7) -0.0003(6) 0.0011(7)
C10 0.0268(9) 0.0332(9) 0.0233(8) 0.0002(7) 0.0020(7) -0.0009(7)
C11 0.0260(9) 0.0353(10) 0.0249(9) -0.0016(7) 0.0059(7) 0.0006(7)
C12 0.0222(8) 0.0371(10) 0.0275(9) 0.0008(8) 0.0038(7) 0.0008(7)
C13 0.0214(8) 0.0327(9) 0.0235(8) 0.0033(7) 0.0022(6) -0.0008(7)
C14 0.0317(9) 0.0241(9) 0.0321(9) 0.0077(7) 0.0148(7) 0.0070(7)
C15 0.0337(10) 0.0397(11) 0.0393(11) 0.0141(9) 0.0168(9) 0.0158(9)
C16 0.0514(14) 0.0473(14) 0.0529(15) 0.0224(12) 0.0286(12) 0.0270(12)
C17 0.0689(18) 0.0325(11) 0.0651(17) 0.0179(12) 0.0441(15) 0.0190(12)
C18 0.0720(19) 0.0331(12) 0.0580(16) -0.0019(11) 0.0346(15) -0.0042(12)
C19 0.0463(13) 0.0293(10) 0.0470(13) 0.0006(9) 0.0162(10) 0.0005(9)
O1 0.0200(5) 0.0218(6) 0.0294(6) 0.0033(5) 0.0054(5) 0.0004(5)

loop_
_atom_type_symbol
_atom_type_scat_dispersion_real
_atom_type_scat_dispersion_imag
_atom_type_scat_Cromer_Mann_a1
_atom_type_scat_Cromer_Mann_b1
_atom_type_scat_Cromer_Mann_a2
_atom_type_scat_Cromer_Mann_b2
_atom_type_scat_Cromer_Mann_a3
_atom_type_scat_Cromer_Mann_b3
_atom_type_scat_Cromer_Mann_a4
_atom_type_scat_Cromer_Mann_b4
_atom_type_scat_Cromer_Mann_c
_atom_type_scat_source
C 0.0033 0.0016 2.3100 20.8439 1.0200 10.2075 1.5886 0.5687 0.8650 51.6512 0.2156 'International Tables Vol C 4.2.6.8 and 6.1.1.4'
H 0.0000 0.0000 0.4930 10.5109 0.3229 26.1257 0.1402 3.1424 0.0408 57.7998 0.0030 'International Tables Vol C 4.2.6.8 and 6.1.1.4'
O 0.0106 0.0060 3.0485 13.2771 2.2868 5.7011 1.5463 0.3239 0.8670 32.9089 0.2508 'International Tables Vol C 4.2.6.8 and 6.1.1.4'
B 0.0013 0.0007 2.0545 23.2185 1.3326 1.0210 1.0979 60.3498 0.7068 0.1403 -0.1932 'International Tables Vol C 4.2.6.8 and 6.1.1.4'
N 0.0061 0.0033 12.2126 0.0057 3.1322 9.8933 2.0125 28.9975 1.1663 0.5826 -11.5290 'International Tables Vol C 4.2.6.8 and 6.1.1.4'

loop_
_geom_angle_atom_site_label_1
_geom_angle_site_symmetry_1
_geom_angle_atom_site_label_2
_geom_angle_atom_site_label_3
_geom_angle_site_symmetry_3
_geom_angle
_geom_angle_publ_flag
H262 . H293 C26 . 82.4 no
H262 . H293 C29 . 53.2 no
C26 . H293 C29 . 73.6 no
H293 . H262 C26 . 56.3 no
H293 . H262 C29 . 85.2 no
C26 . H262 C29 . 75.0 no
B1 . N1 C1 . 117.86(14) yes
B1 . N1 C8 . 123.86(14) yes
C1 . N1 C8 . 118.27(15) yes
N1 . B1 C20 . 109.38(14) yes
N1 . B1 C14 . 111.48(14) yes
C20 . B1 C14 . 113.66(16) yes
N1 . B1 O1 . 104.02(14) yes
C20 . B1 O1 . 110.20(14) yes
C14 . B1 O1 . 107.65(15) yes
B1 . C20 C21 . 126.13(16) yes
B1 . C20 C25 . 117.70(17) yes
C21 . C20 C25 . 116.16(19) yes
H21 . C21 C20 . 119.7 no
H21 . C21 C22 . 117.9 no
C20 . C21 C22 . 122.42(19) yes
H22 . C22 C21 . 120.5 no
H22 . C22 C23 . 119.6 no
C21 . C22 C23 . 119.8(2) yes
H23 . C23 C22 . 120.1 no
H23 . C23 C24 . 120.4 no
C22 . C23 C24 . 119.4(2) yes
H24 . C24 C23 . 121.5 no
H24 . C24 C25 . 118.2 no
C23 . C24 C25 . 120.2(2) yes
H25 . C25 C20 . 119.5 no
H25 . C25 C24 . 118.0 no
C20 . C25 C24 . 122.0(2) yes
O2 4_656 O2 C28 . 70.38(19) yes
H262 . C26 H261 . 109.5 no
H262 . C26 H263 . 109.5 no
H261 . C26 H263 . 109.5 no
H262 . C26 C26 4_656 134.5 no
H261 . C26 C26 4_656 59.6 no
H263 . C26 C26 4_656 115.8 no
H262 . C26 H293 . 41.3 no
H261 . C26 H293 . 111.1 no
H263 . C26 H293 . 70.5 no
C26 4_656 C26 H293 . 169.6 no
H262 . C26 C28 . 108.1 no
H261 . C26 C28 . 110.8 no
H263 . C26 C28 . 109.5 no
C26 4_656 C26 C28 . 52.5(4) yes
H293 . C26 C28 . 135.0 no
H262 . C26 C29 . 44.4 no
H261 . C26 C29 . 151.3 no
H263 . C26 C29 . 93.5 no
C26 4_656 C26 C29 . 125.7(5) yes
H293 . C26 C29 . 59.9 no
C28 . C26 C29 . 75.5(5) yes
C29 4_656 C28 C26 4_656 40.9(4) yes
C29 4_656 C28 C26 . 114.3(5) yes
C26 4_656 C28 C26 . 75.1(7) yes
C29 4_656 C28 O2 4_656 88.9(3) yes
C26 4_656 C28 O2 4_656 125.5(4) yes
C26 . C28 O2 4_656 155.9(4) yes
C29 4_656 C28 O2 . 115.3(3) yes
C26 4_656 C28 O2 . 155.9(4) yes
C26 . C28 O2 . 125.5(4) yes
O2 4_656 C28 O2 . 39.2(4) yes
C29 4_656 C28 C29 . 155.0(5) yes
C26 4_656 C28 C29 . 114.3(5) yes
C26 . C28 C29 . 40.9(4) yes
O2 4_656 C28 C29 . 115.3(3) yes
O2 . C28 C29 . 88.9(3) yes
C28 . C29 H292 . 108.7 no
C28 . C29 H293 . 109.9 no
H292 . C29 H293 . 109.5 no
C28 . C29 H291 . 109.8 no
H292 . C29 H291 . 109.5 no
H293 . C29 H291 . 109.5 no
C28 . C29 H262 . 110.1 no
H292 . C29 H262 . 70.5 no
H293 . C29 H262 . 41.6 no
H291 . C29 H262 . 137.4 no
C28 . C29 C26 . 63.6(4) yes
H292 . C29 C26 . 120.4 no
H293 . C29 C26 . 46.5 no
H291 . C29 C26 . 129.2 no
H262 . C29 C26 . 60.6 no
H1 . C1 N1 . 120.0 no
H1 . C1 C2 . 117.9 no
N1 . C1 C2 . 122.15(16) yes
C1 . C2 C3 . 117.84(16) yes
C1 . C2 C7 . 121.08(16) yes
C3 . C2 C7 . 120.65(16) yes
C2 . C3 C4 . 119.15(16) yes
C2 . C3 O1 . 120.57(15) yes
C4 . C3 O1 . 120.15(16) yes
H4 . C4 C3 . 118.2 no
H4 . C4 C5 . 122.9 no
C3 . C4 C5 . 118.94(18) yes
H5 . C5 C4 . 118.6 no
H5 . C5 C6 . 119.2 no
C4 . C5 C6 . 122.19(17) yes
C5 . C6 H6 . 123.6 no
C5 . C6 C7 . 119.32(17) yes
H6 . C6 C7 . 117.0 no
C2 . C7 H7 . 121.6 no
C2 . C7 C6 . 119.66(18) yes
H7 . C7 C6 . 118.7 no
N1 . C8 C9 . 120.13(16) yes
N1 . C8 C13 . 119.38(16) yes
C9 . C8 C13 . 120.49(16) yes
H9 . C9 C8 . 120.4 no
H9 . C9 C10 . 119.9 no
C8 . C9 C10 . 119.59(17) yes
C9 . C10 H10 . 121.4 no
C9 . C10 C11 . 120.09(18) yes
H10 . C10 C11 . 118.5 no
H11 . C11 C10 . 118.0 no
H11 . C11 C12 . 121.6 no
C10 . C11 C12 . 120.30(18) yes
H12 . C12 C11 . 119.8 no
H12 . C12 C13 . 119.9 no
C11 . C12 C13 . 120.19(18) yes
H13 . C13 C8 . 118.5 no
H13 . C13 C12 . 122.1 no
C8 . C13 C12 . 119.35(17) yes
B1 . C14 C15 . 122.7(2) yes
B1 . C14 C19 . 120.94(19) yes
C15 . C14 C19 . 116.4(2) yes
H15 . C15 C14 . 117.3 no
H15 . C15 C16 . 121.0 no
C14 . C15 C16 . 121.7(3) yes
H16 . C16 C15 . 121.0 no
H16 . C16 C17 . 118.9 no
C15 . C16 C17 . 120.0(3) yes
H17 . C17 C16 . 122.1 no
H17 . C17 C18 . 117.5 no
C16 . C17 C18 . 120.3(2) yes
H18 . C18 C17 . 117.0 no
H18 . C18 C19 . 123.7 no
C17 . C18 C19 . 119.2(3) yes
C18 . C19 C14 . 122.3(3) yes
C18 . C19 H19 . 120.4 no
C14 . C19 H19 . 117.1 no
B1 . O1 C3 . 117.99(14) yes

loop_
_geom_bond_atom_site_label_1
_geom_bond_atom_site_label_2
_geom_bond_site_symmetry_2
_geom_bond_distance
_geom_bond_publ_flag
H291 C29 . 0.950 no
H292 C29 . 0.950 no
H293 H262 . 0.632 no
H293 C26 . 0.797 no
H293 C29 . 0.950 no
H1 C1 . 0.964 no
H4 C4 . 0.987 no
H5 C5 . 0.941 no
H6 C6 . 0.923 no
H7 C7 . 0.957 no
H9 C9 . 0.958 no
H10 C10 . 0.933 no
H11 C11 . 0.954 no
H12 C12 . 0.981 no
H13 C13 . 0.951 no
H15 C15 . 0.980 no
H16 C16 . 0.969 no
H17 C17 . 0.951 no
H18 C18 . 0.947 no
H19 C19 . 0.925 no
H21 C21 . 0.959 no
H22 C22 . 0.960 no
H23 C23 . 0.964 no
H24 C24 . 0.945 no
H25 C25 . 0.973 no
H261 C26 . 0.950 no
H262 C26 . 0.950 no
H262 C29 . 0.764 no
H263 C26 . 0.950 no
N1 B1 . 1.634(2) yes
N1 C1 . 1.308(2) yes
N1 C8 . 1.437(2) yes
B1 C20 . 1.613(3) yes
B1 C14 . 1.614(3) yes
B1 O1 . 1.509(2) yes
C20 C21 . 1.396(3) yes
C20 C25 . 1.403(3) yes
C21 C22 . 1.398(3) yes
C22 C23 . 1.385(3) yes
C23 C24 . 1.384(4) yes
C24 C25 . 1.394(3) yes
O2 O2 4_656 0.821(7) yes
O2 C28 . 1.222(5) yes
C26 C26 4_656 1.754(14) yes
C26 C28 . 1.439(6) yes
C26 C29 . 1.053(9) yes
C28 C29 4_656 1.556(5) yes
C28 C29 . 1.556(5) yes
C1 C2 . 1.437(2) yes
C2 C3 . 1.408(2) yes
C2 C7 . 1.411(2) yes
C3 C4 . 1.409(2) yes
C3 O1 . 1.345(2) yes
C4 C5 . 1.386(3) yes
C5 C6 . 1.399(3) yes
C6 C7 . 1.383(3) yes
C8 C9 . 1.395(3) yes
C8 C13 . 1.397(2) yes
C9 C10 . 1.394(3) yes
C10 C11 . 1.390(3) yes
C11 C12 . 1.388(3) yes
C12 C13 . 1.397(2) yes
C14 C15 . 1.415(3) yes
C14 C19 . 1.381(3) yes
C15 C16 . 1.401(3) yes
C16 C17 . 1.366(5) yes
C17 C18 . 1.388(5) yes
C18 C19 . 1.412(3) yes

loop_
_geom_hbond_atom_site_label_D
_geom_hbond_atom_site_label_H
_geom_hbond_atom_site_label_A
_geom_hbond_site_symmetry_A
_geom_hbond_angle_DHA
_geom_hbond_distance_DH
_geom_hbond_distance_HA
_geom_hbond_distance_DA
_geom_hbond_publ_flag
C4 H4 O1 2_666 169.48(6) 0.987 2.386 3.361(3) yes
C7 H7 O2 2_676 160.51(11) 0.957 2.306 3.224(3) yes
C7 H7 O2 3_574 170.36(10) 0.957 2.429 3.376(3) yes
